data_1513099
loop_
_publ_author_name
'Daniel L. Reger'
'Agota Debreczeni'
'Mark D. Smith'

_publ_section_title
;
 Rhodium paddlewheel dimers containing the \p&#x00B7;&#x00B7;&#x00B7;\p
 stacking, 1,8-naphthalimide supramolecular synthon
;
_journal_issue 1
_journal_name_full 'Inorganica Chimica Acta'
_journal_page_first 42
_journal_page_last 48
_journal_paper_doi 10.1016/j.ica.2011.08.011
_journal_volume 378
_journal_year 2011
_chemical_formula_moiety 'C70 H50 N6 O16 Rh2, 3(C3 H7 N O)'
_chemical_formula_sum 'C79 H71 N9 O19 Rh2'
_chemical_formula_weight 1656.27
_chemical_name_systematic
; 
 ? 
;
_space_group_IT_number 2
_symmetry_cell_setting triclinic
_symmetry_space_group_name_Hall '-P 1'
_symmetry_space_group_name_H-M 'P -1'
_atom_sites_solution_hydrogens geom
_atom_sites_solution_primary direct
_atom_sites_solution_secondary difmap
_audit_creation_method SHELXL-97
_cell_angle_alpha 101.5590(10)
_cell_angle_beta 103.3500(10)
_cell_angle_gamma 96.6690(10)
_cell_formula_units_Z 1
_cell_length_a 11.1223(7)
_cell_length_b 11.8226(7)
_cell_length_c 14.3795(9)
_cell_measurement_reflns_used 5606
_cell_measurement_temperature 150(2)
_cell_measurement_theta_max 26.385
_cell_measurement_theta_min 2.381
_cell_volume 1776.07(19)
_computing_cell_refinement 'SAINT-Plus Version 6.45 (Bruker, 2001)'
_computing_data_collection 'SMART Version 5.625 (Bruker, 2001)'
_computing_data_reduction 'SAINT-Plus Version 6.45 (Bruker, 2001)'
_computing_molecular_graphics various
_computing_publication_material 'SHELXTL Version 6.14 (Bruker, 2000)'
_computing_structure_refinement 'SHELXL-97 (Sheldrick, 1997)'
_computing_structure_solution 'SHELXS-97 (Sheldrick, 1990)'
_diffrn_ambient_temperature 150(2)
_diffrn_measured_fraction_theta_full 0.999
_diffrn_measured_fraction_theta_max 0.999
_diffrn_measurement_device_type 'Bruker SMART APEX CCD diffractometer'
_diffrn_measurement_method 'omega scans'
_diffrn_radiation_monochromator graphite
_diffrn_radiation_source 'fine-focus sealed tube'
_diffrn_radiation_type MoK\a
_diffrn_radiation_wavelength 0.71073
_diffrn_reflns_av_R_equivalents 0.0346
_diffrn_reflns_av_sigmaI/netI 0.0320
_diffrn_reflns_limit_h_max 13
_diffrn_reflns_limit_h_min -13
_diffrn_reflns_limit_k_max 14
_diffrn_reflns_limit_k_min -14
_diffrn_reflns_limit_l_max 18
_diffrn_reflns_limit_l_min -17
_diffrn_reflns_number 28532
_diffrn_reflns_theta_full 26.42
_diffrn_reflns_theta_max 26.42
_diffrn_reflns_theta_min 1.50
_exptl_absorpt_coefficient_mu 0.548
_exptl_absorpt_correction_T_max 1.0000
_exptl_absorpt_correction_T_min 0.8950
_exptl_absorpt_correction_type multi-scan
_exptl_absorpt_process_details 'SADABS Version 2.05 (Bruker, 2001)'
_exptl_crystal_colour orange
_exptl_crystal_density_diffrn 1.549
_exptl_crystal_density_method 'not measured'
_exptl_crystal_description 'irregular, cleaved'
_exptl_crystal_F_000 850
_exptl_crystal_size_max 0.22
_exptl_crystal_size_mid 0.18
_exptl_crystal_size_min 0.16
_refine_diff_density_max 0.761
_refine_diff_density_min -0.419
_refine_diff_density_rms 0.074
_refine_ls_extinction_method none
_refine_ls_goodness_of_fit_ref 1.064
_refine_ls_hydrogen_treatment constr
_refine_ls_matrix_type full
_refine_ls_number_parameters 506
_refine_ls_number_reflns 7275
_refine_ls_number_restraints 24
_refine_ls_restrained_S_all 1.071
_refine_ls_R_factor_all 0.0397
_refine_ls_R_factor_gt 0.0341
_refine_ls_shift/su_max 0.002
_refine_ls_shift/su_mean 0.000
_refine_ls_structure_factor_coef Fsqd
_refine_ls_weighting_details 'calc w=1/[\s^2^(Fo^2^)+(0.0469P)^2^+0.6462P] where P=(Fo^2^+2Fc^2^)/3'
_refine_ls_weighting_scheme calc
_refine_ls_wR_factor_gt 0.0851
_refine_ls_wR_factor_ref 0.0885
_reflns_number_gt 6464
_reflns_number_total 7275
_reflns_threshold_expression >2sigma(I)
_cod_data_source_file ad10s.cif
_cod_data_source_block ad10s
_cod_depositor_comments
;
The following automatic conversions were performed:

'_symmetry_cell_setting' value 'Triclinic' changed to 'triclinic'
according to the built-in table from CIF Core dictionary named
'cif_core.dic' version 2.4.1 from 2010-06-29.

Automatic conversion script
Id: cif_fix_values 1891 2012-01-12 08:04:46Z andrius 
;
_cod_database_code 1513099

loop_
_symmetry_equiv_pos_as_xyz
'x, y, z'
'-x, -y, -z'

loop_
_atom_site_label
_atom_site_type_symbol
_atom_site_fract_x
_atom_site_fract_y
_atom_site_fract_z
_atom_site_U_iso_or_equiv
_atom_site_adp_type
_atom_site_occupancy
_atom_site_symmetry_multiplicity
_atom_site_calc_flag
_atom_site_refinement_flags
_atom_site_disorder_assembly
_atom_site_disorder_group
Rh1 Rh 0.596828(16) 0.517718(14) 0.562798(13) 0.02509(7) Uani 1 1 d . . .
C1 C 0.1704(2) 0.0329(2) 0.4272(2) 0.0350(6) Uani 1 1 d . . .
C2 C 0.0366(2) 0.0378(2) 0.38911(19) 0.0344(6) Uani 1 1 d . . .
C3 C -0.0174(2) 0.1284(2) 0.43580(19) 0.0327(5) Uani 1 1 d . . .
C4 C 0.0557(2) 0.2143(2) 0.51977(19) 0.0338(5) Uani 1 1 d . . .
C5 C 0.1891(2) 0.2092(2) 0.5603(2) 0.0343(6) Uani 1 1 d . . .
C6 C -0.0366(3) -0.0466(2) 0.3092(2) 0.0406(6) Uani 1 1 d . . .
H6 H -0.0008 -0.1085 0.2790 0.049 Uiso 1 1 calc R . .
C7 C -0.1631(3) -0.0419(2) 0.2725(2) 0.0456(7) Uani 1 1 d . . .
H7 H -0.2122 -0.0998 0.2166 0.055 Uiso 1 1 calc R . .
C8 C -0.2172(3) 0.0451(2) 0.3160(2) 0.0434(6) Uani 1 1 d . . .
H8 H -0.3035 0.0468 0.2901 0.052 Uiso 1 1 calc R . .
C9 C -0.1462(3) 0.1327(2) 0.3992(2) 0.0386(6) Uani 1 1 d . . .
C10 C -0.1984(3) 0.2226(2) 0.4482(2) 0.0443(7) Uani 1 1 d . . .
H10 H -0.2846 0.2263 0.4249 0.053 Uiso 1 1 calc R . .
C11 C -0.1260(3) 0.3043(3) 0.5288(2) 0.0492(7) Uani 1 1 d . . .
H11 H -0.1622 0.3647 0.5607 0.059 Uiso 1 1 calc R . .
C12 C 0.0008(3) 0.2999(2) 0.5649(2) 0.0427(6) Uani 1 1 d . . .
H12 H 0.0497 0.3570 0.6214 0.051 Uiso 1 1 calc R . .
C13 C 0.3691(2) 0.1070(2) 0.5526(2) 0.0348(6) Uani 1 1 d . . .
H13A H 0.3730 0.0240 0.5538 0.042 Uiso 1 1 calc R . .
H13B H 0.3969 0.1537 0.6214 0.042 Uiso 1 1 calc R . .
C14 C 0.4600(2) 0.1477(2) 0.49594(19) 0.0325(5) Uani 1 1 d . . .
H14A H 0.5435 0.1295 0.5239 0.039 Uiso 1 1 calc R . .
H14B H 0.4306 0.1029 0.4266 0.039 Uiso 1 1 calc R . .
C15 C 0.4732(2) 0.27741(19) 0.49850(18) 0.0286(5) Uani 1 1 d . . .
C16 C 0.4554(3) 0.2099(2) 0.2083(2) 0.0416(6) Uani 1 1 d . . .
C17 C 0.3205(3) 0.1835(2) 0.1621(2) 0.0426(7) Uani 1 1 d . . .
C18 C 0.2695(3) 0.2330(2) 0.0825(2) 0.0442(7) Uani 1 1 d . . .
C19 C 0.3461(3) 0.3088(2) 0.0481(2) 0.0436(7) Uani 1 1 d . . .
C20 C 0.4812(3) 0.3400(2) 0.0965(2) 0.0422(6) Uani 1 1 d . . .
C21 C 0.2433(3) 0.1128(3) 0.1955(2) 0.0584(8) Uani 1 1 d . . .
H21 H 0.2773 0.0810 0.2495 0.070 Uiso 1 1 calc R . .
C22 C 0.1145(4) 0.0864(4) 0.1509(3) 0.0749(11) Uani 1 1 d . . .
H22 H 0.0618 0.0364 0.1747 0.090 Uiso 1 1 calc R . .
C23 C 0.0632(4) 0.1318(4) 0.0734(3) 0.0724(11) Uani 1 1 d . . .
H23 H -0.0246 0.1133 0.0444 0.087 Uiso 1 1 calc R . .
C24 C 0.1390(3) 0.2057(3) 0.0360(2) 0.0558(8) Uani 1 1 d . . .
C25 C 0.0905(3) 0.2546(3) -0.0448(3) 0.0662(10) Uani 1 1 d . . .
H25 H 0.0034 0.2361 -0.0770 0.079 Uiso 1 1 calc R . .
C26 C 0.1678(4) 0.3276(3) -0.0762(3) 0.0660(10) Uani 1 1 d . . .
H26 H 0.1345 0.3599 -0.1301 0.079 Uiso 1 1 calc R . .
C27 C 0.2961(3) 0.3553(3) -0.0295(2) 0.0545(8) Uani 1 1 d . . .
H27 H 0.3492 0.4068 -0.0516 0.065 Uiso 1 1 calc R . .
C28 C 0.6628(3) 0.3228(2) 0.2219(2) 0.0436(7) Uani 1 1 d . . .
H28A H 0.7109 0.3190 0.1717 0.052 Uiso 1 1 calc R . .
H28B H 0.6892 0.2667 0.2620 0.052 Uiso 1 1 calc R . .
C29 C 0.6947(2) 0.4460(2) 0.28800(19) 0.0365(6) Uani 1 1 d . . .
H29A H 0.7856 0.4629 0.3207 0.044 Uiso 1 1 calc R . .
H29B H 0.6772 0.5026 0.2465 0.044 Uiso 1 1 calc R . .
C30 C 0.6236(2) 0.46533(19) 0.36590(19) 0.0306(5) Uani 1 1 d . . .
C31 C 0.7964(3) 0.5068(3) 0.7545(2) 0.0451(7) Uani 1 1 d . . .
H31 H 0.7275 0.4574 0.7623 0.054 Uiso 1 1 calc R . .
C32 C 0.9096(3) 0.5258(3) 0.8242(2) 0.0574(8) Uani 1 1 d . . .
H32 H 0.9189 0.4890 0.8777 0.069 Uiso 1 1 calc R . .
C33 C 1.0082(3) 0.5990(3) 0.8143(2) 0.0596(9) Uani 1 1 d . . .
H33 H 1.0867 0.6156 0.8621 0.071 Uiso 1 1 calc R . .
C34 C 0.9920(3) 0.6479(3) 0.7347(3) 0.0564(8) Uani 1 1 d . . .
H34 H 1.0594 0.6979 0.7257 0.068 Uiso 1 1 calc R . .
C35 C 0.8761(3) 0.6233(2) 0.6678(2) 0.0447(7) Uani 1 1 d . . .
H35 H 0.8652 0.6575 0.6126 0.054 Uiso 1 1 calc R . .
N1 N 0.23845(19) 0.11743(17) 0.51099(16) 0.0323(5) Uani 1 1 d . . .
N2 N 0.5282(2) 0.28707(19) 0.17190(16) 0.0392(5) Uani 1 1 d . . .
N3 N 0.77892(19) 0.55396(17) 0.67725(15) 0.0308(4) Uani 1 1 d . . .
O1 O 0.22228(18) -0.04182(15) 0.38908(15) 0.0443(5) Uani 1 1 d . . .
O2 O 0.25537(18) 0.27829(15) 0.63370(14) 0.0428(5) Uani 1 1 d . . .
O3 O 0.56968(15) 0.34302(13) 0.55844(12) 0.0295(4) Uani 1 1 d . . .
O4 O 0.38699(15) 0.30975(13) 0.44095(12) 0.0299(4) Uani 1 1 d . . .
O5 O 0.5059(2) 0.16583(18) 0.27370(16) 0.0517(5) Uani 1 1 d . . .
O6 O 0.5522(2) 0.40914(19) 0.07261(16) 0.0559(5) Uani 1 1 d . . .
O7 O 0.68712(15) 0.48801(14) 0.45467(12) 0.0305(4) Uani 1 1 d . . .
O8 O 0.50592(15) 0.45690(14) 0.33607(12) 0.0310(4) Uani 1 1 d . . .
C36 C 0.2819(3) 0.6723(3) 0.0738(2) 0.0620(9) Uani 1 1 d D . .
H36 H 0.3077 0.6135 0.0309 0.074 Uiso 1 1 calc R . .
C37 C 0.3273(4) 0.8066(4) 0.2337(3) 0.0758(12) Uani 1 1 d D . .
H37A H 0.2433 0.8220 0.2064 0.114 Uiso 1 1 calc R . .
H37B H 0.3885 0.8787 0.2488 0.114 Uiso 1 1 calc R . .
H37C H 0.3290 0.7795 0.2940 0.114 Uiso 1 1 calc R . .
C38 C 0.4787(3) 0.6802(3) 0.1915(3) 0.0573(8) Uani 1 1 d D . .
H38A H 0.4846 0.6141 0.1403 0.086 Uiso 1 1 calc R . .
H38B H 0.4862 0.6561 0.2536 0.086 Uiso 1 1 calc R . .
H38C H 0.5463 0.7454 0.1999 0.086 Uiso 1 1 calc R . .
N4 N 0.3586(2) 0.7174(2) 0.16277(17) 0.0483(6) Uani 1 1 d D . .
O9 O 0.1817(3) 0.7005(3) 0.0431(2) 0.1055(12) Uani 1 1 d D . .
C39A C 0.3894(11) -0.0757(13) 1.0090(11) 0.097(5) Uiso 0.330(6) 1 d PD A -1
H39A H 0.4043 -0.1231 1.0552 0.116 Uiso 0.330(6) 1 calc PR A -1
C40A C 0.465(2) 0.0728(18) 0.9228(14) 0.116(5) Uiso 0.330(6) 1 d PD A -1
H40A H 0.4526 0.0228 0.8570 0.174 Uiso 0.330(6) 1 calc PR A -1
H40B H 0.5407 0.1319 0.9382 0.174 Uiso 0.330(6) 1 calc PR A -1
H40C H 0.3923 0.1118 0.9248 0.174 Uiso 0.330(6) 1 calc PR A -1
C41A C 0.6126(10) 0.0144(14) 1.0520(11) 0.090(5) Uiso 0.330(6) 1 d PD A -1
H41A H 0.6204 0.0435 1.1223 0.135 Uiso 0.330(6) 1 calc PR A -1
H41B H 0.6641 0.0705 1.0293 0.135 Uiso 0.330(6) 1 calc PR A -1
H41C H 0.6412 -0.0614 1.0413 0.135 Uiso 0.330(6) 1 calc PR A -1
N5A N 0.4796(6) -0.0001(7) 0.9963(6) 0.0572(14) Uiso 0.330(6) 1 d PD A -1
O10A O 0.2825(9) -0.0782(10) 0.9539(8) 0.103(3) Uiso 0.330(6) 1 d PD A -1
C39B C 0.5197(18) 0.0679(18) 0.9418(14) 0.062(6) Uiso 0.170(6) 1 d PD A -2
H39B H 0.6069 0.0916 0.9502 0.075 Uiso 0.170(6) 1 calc PR A -2
C40B C 0.3512(18) -0.065(3) 0.975(3) 0.103(3) Uiso 0.170(6) 1 d PD A -2
H40D H 0.2965 -0.0403 0.9214 0.154 Uiso 0.170(6) 1 calc PR A -2
H40E H 0.3201 -0.0483 1.0338 0.154 Uiso 0.170(6) 1 calc PR A -2
H40F H 0.3516 -0.1491 0.9551 0.154 Uiso 0.170(6) 1 calc PR A -2
C41B C 0.5835(17) -0.022(2) 1.0696(14) 0.058(6) Uiso 0.170(6) 1 d PD A -2
H41D H 0.6513 -0.0408 1.0392 0.087 Uiso 0.170(6) 1 calc PR A -2
H41E H 0.5544 -0.0887 1.0948 0.087 Uiso 0.170(6) 1 calc PR A -2
H41F H 0.6144 0.0474 1.1239 0.087 Uiso 0.170(6) 1 calc PR A -2
N5B N 0.4796(6) -0.0001(7) 0.9963(6) 0.0572(14) Uiso 0.170(6) 1 d PD A -2
O10B O 0.441(2) 0.100(2) 0.8800(15) 0.116(5) Uiso 0.170(6) 1 d PD A -2

loop_
_atom_site_aniso_label
_atom_site_aniso_U_11
_atom_site_aniso_U_22
_atom_site_aniso_U_33
_atom_site_aniso_U_23
_atom_site_aniso_U_13
_atom_site_aniso_U_12
Rh1 0.02308(11) 0.02626(10) 0.02725(11) 0.00697(7) 0.00678(8) 0.00789(7)
C1 0.0413(15) 0.0275(11) 0.0408(15) 0.0102(10) 0.0167(12) 0.0080(10)
C2 0.0391(14) 0.0323(12) 0.0370(14) 0.0137(10) 0.0148(11) 0.0069(10)
C3 0.0359(14) 0.0335(12) 0.0371(14) 0.0177(10) 0.0160(11) 0.0093(10)
C4 0.0361(14) 0.0306(12) 0.0416(15) 0.0141(10) 0.0163(11) 0.0108(10)
C5 0.0394(14) 0.0276(11) 0.0406(15) 0.0121(11) 0.0150(12) 0.0089(10)
C6 0.0467(16) 0.0381(13) 0.0397(15) 0.0099(11) 0.0159(12) 0.0068(12)
C7 0.0456(17) 0.0462(15) 0.0413(16) 0.0099(12) 0.0081(13) 0.0000(13)
C8 0.0341(14) 0.0529(16) 0.0482(17) 0.0231(13) 0.0119(12) 0.0056(12)
C9 0.0384(15) 0.0410(13) 0.0451(16) 0.0215(12) 0.0168(12) 0.0094(11)
C10 0.0361(15) 0.0522(16) 0.0571(18) 0.0260(14) 0.0200(13) 0.0183(12)
C11 0.0484(17) 0.0455(15) 0.063(2) 0.0131(14) 0.0235(15) 0.0237(13)
C12 0.0449(16) 0.0373(13) 0.0488(17) 0.0091(12) 0.0155(13) 0.0130(12)
C13 0.0345(14) 0.0306(12) 0.0432(15) 0.0132(11) 0.0104(11) 0.0128(10)
C14 0.0310(13) 0.0287(11) 0.0403(14) 0.0089(10) 0.0108(11) 0.0107(10)
C15 0.0287(12) 0.0297(11) 0.0329(13) 0.0087(10) 0.0149(10) 0.0107(9)
C16 0.0509(17) 0.0363(13) 0.0389(15) 0.0041(12) 0.0167(13) 0.0107(12)
C17 0.0468(16) 0.0380(13) 0.0413(16) 0.0011(12) 0.0166(13) 0.0051(12)
C18 0.0457(16) 0.0401(14) 0.0435(16) -0.0006(12) 0.0140(13) 0.0079(12)
C19 0.0466(17) 0.0404(14) 0.0424(16) 0.0040(12) 0.0121(13) 0.0103(12)
C20 0.0490(17) 0.0410(14) 0.0386(15) 0.0074(12) 0.0167(13) 0.0081(12)
C21 0.063(2) 0.0573(18) 0.0501(19) 0.0079(15) 0.0165(16) -0.0048(16)
C22 0.066(2) 0.084(3) 0.072(3) 0.016(2) 0.027(2) -0.016(2)
C23 0.050(2) 0.084(3) 0.069(3) 0.001(2) 0.0128(18) -0.0088(18)
C24 0.0470(18) 0.0585(18) 0.056(2) 0.0023(15) 0.0124(15) 0.0051(15)
C25 0.052(2) 0.073(2) 0.065(2) 0.0072(18) 0.0032(17) 0.0138(18)
C26 0.067(2) 0.067(2) 0.057(2) 0.0120(17) 0.0019(18) 0.0185(18)
C27 0.059(2) 0.0518(17) 0.0537(19) 0.0141(15) 0.0125(16) 0.0133(15)
C28 0.0407(16) 0.0449(15) 0.0455(16) 0.0056(12) 0.0149(13) 0.0099(12)
C29 0.0341(14) 0.0381(13) 0.0377(14) 0.0037(11) 0.0150(11) 0.0058(11)
C30 0.0320(13) 0.0255(11) 0.0377(14) 0.0077(10) 0.0142(11) 0.0073(9)
C31 0.0369(15) 0.0610(17) 0.0403(16) 0.0186(13) 0.0110(12) 0.0066(13)
C32 0.0482(18) 0.088(2) 0.0369(16) 0.0258(16) 0.0033(14) 0.0124(17)
C33 0.0375(17) 0.084(2) 0.0445(18) 0.0099(17) -0.0052(14) 0.0022(16)
C34 0.0334(16) 0.067(2) 0.064(2) 0.0248(17) 0.0005(14) -0.0045(14)
C35 0.0369(15) 0.0505(16) 0.0478(17) 0.0216(13) 0.0060(12) 0.0053(12)
N1 0.0327(11) 0.0291(10) 0.0391(12) 0.0113(9) 0.0122(9) 0.0096(8)
N2 0.0407(13) 0.0383(11) 0.0380(13) 0.0039(9) 0.0128(10) 0.0088(10)
N3 0.0287(11) 0.0317(10) 0.0323(11) 0.0062(8) 0.0078(9) 0.0093(8)
O1 0.0464(11) 0.0364(9) 0.0520(12) 0.0044(8) 0.0183(9) 0.0138(8)
O2 0.0425(11) 0.0347(9) 0.0481(11) 0.0026(8) 0.0107(9) 0.0091(8)
O3 0.0286(9) 0.0280(8) 0.0340(9) 0.0104(7) 0.0078(7) 0.0083(7)
O4 0.0269(9) 0.0274(8) 0.0364(9) 0.0084(7) 0.0075(7) 0.0085(6)
O5 0.0581(13) 0.0505(11) 0.0514(13) 0.0179(10) 0.0167(10) 0.0138(10)
O6 0.0601(14) 0.0588(12) 0.0509(13) 0.0178(10) 0.0199(11) -0.0006(11)
O7 0.0273(9) 0.0339(8) 0.0317(9) 0.0074(7) 0.0089(7) 0.0088(7)
O8 0.0295(9) 0.0351(8) 0.0303(9) 0.0081(7) 0.0094(7) 0.0094(7)
C36 0.064(2) 0.078(2) 0.0386(18) 0.0059(16) 0.0076(16) 0.0157(18)
C37 0.082(3) 0.086(3) 0.052(2) -0.0036(19) 0.0055(19) 0.044(2)
C38 0.055(2) 0.068(2) 0.0532(19) 0.0159(16) 0.0155(15) 0.0217(16)
N4 0.0551(16) 0.0547(14) 0.0356(13) 0.0084(11) 0.0097(11) 0.0199(12)
O9 0.079(2) 0.164(3) 0.0546(17) -0.0023(18) -0.0118(15) 0.051(2)

loop_
_atom_type_symbol
_atom_type_description
_atom_type_scat_dispersion_real
_atom_type_scat_dispersion_imag
_atom_type_scat_source
C C 0.0033 0.0016 'International Tables Vol C Tables 4.2.6.8 and 6.1.1.4'
H H 0.0000 0.0000 'International Tables Vol C Tables 4.2.6.8 and 6.1.1.4'
N N 0.0061 0.0033 'International Tables Vol C Tables 4.2.6.8 and 6.1.1.4'
O O 0.0106 0.0060 'International Tables Vol C Tables 4.2.6.8 and 6.1.1.4'
Rh Rh -1.1178 0.9187 'International Tables Vol C Tables 4.2.6.8 and 6.1.1.4'

loop_
_geom_angle_atom_site_label_1
_geom_angle_atom_site_label_2
_geom_angle_atom_site_label_3
_geom_angle
_geom_angle_site_symmetry_1
_geom_angle_site_symmetry_3
O7 Rh1 O3 89.91(7) . .
O7 Rh1 O4 89.64(7) . 2_666
O3 Rh1 O4 175.96(6) . 2_666
O7 Rh1 O8 175.87(6) . 2_666
O3 Rh1 O8 89.16(7) . 2_666
O4 Rh1 O8 91.01(7) 2_666 2_666
O7 Rh1 N3 90.61(7) . .
O3 Rh1 N3 93.38(7) . .
O4 Rh1 N3 90.63(7) 2_666 .
O8 Rh1 N3 93.47(7) 2_666 .
O7 Rh1 Rh1 88.35(5) . 2_666
O3 Rh1 Rh1 87.80(5) . 2_666
O4 Rh1 Rh1 88.17(5) 2_666 2_666
O8 Rh1 Rh1 87.59(5) 2_666 2_666
N3 Rh1 Rh1 178.42(6) . 2_666
O1 C1 N1 119.6(2) . .
O1 C1 C2 122.8(2) . .
N1 C1 C2 117.6(2) . .
C6 C2 C3 119.8(2) . .
C6 C2 C1 120.2(2) . .
C3 C2 C1 120.0(2) . .
C2 C3 C9 119.8(2) . .
C2 C3 C4 120.7(2) . .
C9 C3 C4 119.5(2) . .
C12 C4 C3 119.6(2) . .
C12 C4 C5 120.2(2) . .
C3 C4 C5 120.2(2) . .
O2 C5 N1 120.0(2) . .
O2 C5 C4 123.1(2) . .
N1 C5 C4 117.0(2) . .
C2 C6 C7 120.4(3) . .
C2 C6 H6 119.8 . .
C7 C6 H6 119.8 . .
C8 C7 C6 120.8(3) . .
C8 C7 H7 119.6 . .
C6 C7 H7 119.6 . .
C7 C8 C9 120.8(3) . .
C7 C8 H8 119.6 . .
C9 C8 H8 119.6 . .
C10 C9 C8 123.0(3) . .
C10 C9 C3 118.7(3) . .
C8 C9 C3 118.3(2) . .
C11 C10 C9 120.7(3) . .
C11 C10 H10 119.7 . .
C9 C10 H10 119.7 . .
C10 C11 C12 120.6(3) . .
C10 C11 H11 119.7 . .
C12 C11 H11 119.7 . .
C4 C12 C11 120.9(3) . .
C4 C12 H12 119.6 . .
C11 C12 H12 119.6 . .
N1 C13 C14 113.9(2) . .
N1 C13 H13A 108.8 . .
C14 C13 H13A 108.8 . .
N1 C13 H13B 108.8 . .
C14 C13 H13B 108.8 . .
H13A C13 H13B 107.7 . .
C15 C14 C13 113.79(19) . .
C15 C14 H14A 108.8 . .
C13 C14 H14A 108.8 . .
C15 C14 H14B 108.8 . .
C13 C14 H14B 108.8 . .
H14A C14 H14B 107.7 . .
O4 C15 O3 126.3(2) . .
O4 C15 C14 116.9(2) . .
O3 C15 C14 116.8(2) . .
O5 C16 N2 120.0(3) . .
O5 C16 C17 123.0(3) . .
N2 C16 C17 117.0(3) . .
C21 C17 C18 119.8(3) . .
C21 C17 C16 120.4(3) . .
C18 C17 C16 119.8(3) . .
C19 C18 C24 118.8(3) . .
C19 C18 C17 121.1(3) . .
C24 C18 C17 120.0(3) . .
C27 C19 C18 120.7(3) . .
C27 C19 C20 119.6(3) . .
C18 C19 C20 119.7(3) . .
O6 C20 N2 119.7(3) . .
O6 C20 C19 122.9(3) . .
N2 C20 C19 117.5(2) . .
C17 C21 C22 120.6(3) . .
C17 C21 H21 119.7 . .
C22 C21 H21 119.7 . .
C23 C22 C21 120.8(3) . .
C23 C22 H22 119.6 . .
C21 C22 H22 119.6 . .
C22 C23 C24 121.0(3) . .
C22 C23 H23 119.5 . .
C24 C23 H23 119.5 . .
C23 C24 C18 117.8(3) . .
C23 C24 C25 123.2(3) . .
C18 C24 C25 119.0(3) . .
C26 C25 C24 120.5(3) . .
C26 C25 H25 119.7 . .
C24 C25 H25 119.7 . .
C25 C26 C27 120.2(4) . .
C25 C26 H26 119.9 . .
C27 C26 H26 119.9 . .
C19 C27 C26 120.7(3) . .
C19 C27 H27 119.6 . .
C26 C27 H27 119.6 . .
N2 C28 C29 113.1(2) . .
N2 C28 H28A 109.0 . .
C29 C28 H28A 109.0 . .
N2 C28 H28B 109.0 . .
C29 C28 H28B 109.0 . .
H28A C28 H28B 107.8 . .
C30 C29 C28 114.5(2) . .
C30 C29 H29A 108.6 . .
C28 C29 H29A 108.6 . .
C30 C29 H29B 108.6 . .
C28 C29 H29B 108.6 . .
H29A C29 H29B 107.6 . .
O8 C30 O7 126.2(2) . .
O8 C30 C29 116.7(2) . .
O7 C30 C29 117.1(2) . .
N3 C31 C32 123.3(3) . .
N3 C31 H31 118.4 . .
C32 C31 H31 118.4 . .
C33 C32 C31 118.5(3) . .
C33 C32 H32 120.8 . .
C31 C32 H32 120.8 . .
C32 C33 C34 119.0(3) . .
C32 C33 H33 120.5 . .
C34 C33 H33 120.5 . .
C33 C34 C35 118.9(3) . .
C33 C34 H34 120.5 . .
C35 C34 H34 120.5 . .
N3 C35 C34 122.7(3) . .
N3 C35 H35 118.6 . .
C34 C35 H35 118.6 . .
C1 N1 C5 124.6(2) . .
C1 N1 C13 117.3(2) . .
C5 N1 C13 118.0(2) . .
C20 N2 C16 124.9(2) . .
C20 N2 C28 116.6(2) . .
C16 N2 C28 118.3(2) . .
C31 N3 C35 117.6(2) . .
C31 N3 Rh1 122.79(18) . .
C35 N3 Rh1 119.59(18) . .
C15 O3 Rh1 119.01(15) . .
C15 O4 Rh1 118.67(15) . 2_666
C30 O7 Rh1 118.82(15) . .
C30 O8 Rh1 119.03(15) . 2_666
O9 C36 N4 125.1(3) . .
O9 C36 H36 117.5 . .
N4 C36 H36 117.5 . .
N4 C37 H37A 109.5 . .
N4 C37 H37B 109.5 . .
H37A C37 H37B 109.5 . .
N4 C37 H37C 109.5 . .
H37A C37 H37C 109.5 . .
H37B C37 H37C 109.5 . .
N4 C38 H38A 109.5 . .
N4 C38 H38B 109.5 . .
H38A C38 H38B 109.5 . .
N4 C38 H38C 109.5 . .
H38A C38 H38C 109.5 . .
H38B C38 H38C 109.5 . .
C36 N4 C37 121.7(3) . .
C36 N4 C38 120.8(3) . .
C37 N4 C38 117.5(3) . .
O10A C39A N5A 113.6(11) . .
O10A C39A H39A 123.2 . .
N5A C39A H39A 123.2 . .
N5A C40A H40A 109.5 . .
N5A C40A H40B 109.5 . .
H40A C40A H40B 109.5 . .
N5A C40A H40C 109.5 . .
H40A C40A H40C 109.5 . .
H40B C40A H40C 109.5 . .
N5A C41A H41A 109.5 . .
N5A C41A H41B 109.5 . .
H41A C41A H41B 109.5 . .
N5A C41A H41C 109.5 . .
H41A C41A H41C 109.5 . .
H41B C41A H41C 109.5 . .
C39A N5A C41A 122.3(9) . .
C39A N5A C40A 126.5(11) . .
C41A N5A C40A 111.1(10) . .
O10B C39B H39B 120.5 . .
H40D C40B H40E 109.5 . .
H40D C40B H40F 109.5 . .
H40E C40B H40F 109.5 . .
H41D C41B H41E 109.5 . .
H41D C41B H41F 109.5 . .
H41E C41B H41F 109.5 . .

loop_
_geom_bond_atom_site_label_1
_geom_bond_atom_site_label_2
_geom_bond_distance
_geom_bond_site_symmetry_2
Rh1 O7 2.0330(16) .
Rh1 O3 2.0385(15) .
Rh1 O4 2.0394(15) 2_666
Rh1 O8 2.0452(16) 2_666
Rh1 N3 2.229(2) .
Rh1 Rh1 2.4015(4) 2_666
C1 O1 1.218(3) .
C1 N1 1.394(3) .
C1 C2 1.475(4) .
C2 C6 1.379(4) .
C2 C3 1.417(3) .
C3 C9 1.418(4) .
C3 C4 1.419(4) .
C4 C12 1.372(3) .
C4 C5 1.477(4) .
C5 O2 1.216(3) .
C5 N1 1.411(3) .
C6 C7 1.395(4) .
C6 H6 0.9500 .
C7 C8 1.369(4) .
C7 H7 0.9500 .
C8 C9 1.416(4) .
C8 H8 0.9500 .
C9 C10 1.412(4) .
C10 C11 1.365(4) .
C10 H10 0.9500 .
C11 C12 1.397(4) .
C11 H11 0.9500 .
C12 H12 0.9500 .
C13 N1 1.467(3) .
C13 C14 1.530(4) .
C13 H13A 0.9900 .
C13 H13B 0.9900 .
C14 C15 1.515(3) .
C14 H14A 0.9900 .
C14 H14B 0.9900 .
C15 O4 1.263(3) .
C15 O3 1.268(3) .
C16 O5 1.221(3) .
C16 N2 1.406(4) .
C16 C17 1.462(4) .
C17 C21 1.360(4) .
C17 C18 1.422(4) .
C18 C19 1.402(4) .
C18 C24 1.419(4) .
C19 C27 1.374(4) .
C19 C20 1.471(4) .
C20 O6 1.224(3) .
C20 N2 1.388(4) .
C21 C22 1.398(5) .
C21 H21 0.9500 .
C22 C23 1.368(6) .
C22 H22 0.9500 .
C23 C24 1.411(5) .
C23 H23 0.9500 .
C24 C25 1.423(5) .
C25 C26 1.362(5) .
C25 H25 0.9500 .
C26 C27 1.398(5) .
C26 H26 0.9500 .
C27 H27 0.9500 .
C28 N2 1.474(3) .
C28 C29 1.523(3) .
C28 H28A 0.9900 .
C28 H28B 0.9900 .
C29 C30 1.510(3) .
C29 H29A 0.9900 .
C29 H29B 0.9900 .
C30 O8 1.265(3) .
C30 O7 1.266(3) .
C31 N3 1.326(3) .
C31 C32 1.378(4) .
C31 H31 0.9500 .
C32 C33 1.367(5) .
C32 H32 0.9500 .
C33 C34 1.368(5) .
C33 H33 0.9500 .
C34 C35 1.379(4) .
C34 H34 0.9500 .
C35 N3 1.329(3) .
C35 H35 0.9500 .
O4 Rh1 2.0394(15) 2_666
O8 Rh1 2.0453(16) 2_666
C36 O9 1.210(4) .
C36 N4 1.329(4) .
C36 H36 0.9500 .
C37 N4 1.447(4) .
C37 H37A 0.9800 .
C37 H37B 0.9800 .
C37 H37C 0.9800 .
C38 N4 1.449(4) .
C38 H38A 0.9800 .
C38 H38B 0.9800 .
C38 H38C 0.9800 .
C39A O10A 1.261(12) .
C39A N5A 1.334(11) .
C39A H39A 0.9500 .
C40A N5A 1.485(12) .
C40A H40A 0.9800 .
C40A H40B 0.9800 .
C40A H40C 0.9800 .
C41A N5A 1.483(11) .
C41A H41A 0.9800 .
C41A H41B 0.9800 .
C41A H41C 0.9800 .
C39B O10B 1.241(14) .
C39B H39B 0.9500 .
C40B H40D 0.9800 .
C40B H40E 0.9800 .
C40B H40F 0.9800 .
C41B H41D 0.9800 .
C41B H41E 0.9800 .
C41B H41F 0.9800 .

loop_
_geom_torsion_atom_site_label_1
_geom_torsion_atom_site_label_2
_geom_torsion_atom_site_label_3
_geom_torsion_atom_site_label_4
_geom_torsion
_geom_torsion_site_symmetry_1
_geom_torsion_site_symmetry_4
O1 C1 C2 C6 2.4(4) . .
N1 C1 C2 C6 -177.0(2) . .
O1 C1 C2 C3 -178.8(2) . .
N1 C1 C2 C3 1.8(4) . .
C6 C2 C3 C9 -0.9(4) . .
C1 C2 C3 C9 -179.7(2) . .
C6 C2 C3 C4 178.3(2) . .
C1 C2 C3 C4 -0.6(4) . .
C2 C3 C4 C12 -178.8(3) . .
C9 C3 C4 C12 0.3(4) . .
C2 C3 C4 C5 -0.8(4) . .
C9 C3 C4 C5 178.3(2) . .
C12 C4 C5 O2 0.2(4) . .
C3 C4 C5 O2 -177.8(2) . .
C12 C4 C5 N1 178.9(2) . .
C3 C4 C5 N1 0.9(4) . .
C3 C2 C6 C7 1.6(4) . .
C1 C2 C6 C7 -179.6(2) . .
C2 C6 C7 C8 -1.2(4) . .
C6 C7 C8 C9 0.2(4) . .
C7 C8 C9 C10 -178.4(3) . .
C7 C8 C9 C3 0.5(4) . .
C2 C3 C9 C10 178.8(2) . .
C4 C3 C9 C10 -0.3(4) . .
C2 C3 C9 C8 -0.2(4) . .
C4 C3 C9 C8 -179.3(2) . .
C8 C9 C10 C11 179.4(3) . .
C3 C9 C10 C11 0.4(4) . .
C9 C10 C11 C12 -0.5(5) . .
C3 C4 C12 C11 -0.5(4) . .
C5 C4 C12 C11 -178.5(3) . .
C10 C11 C12 C4 0.6(5) . .
N1 C13 C14 C15 64.9(3) . .
C13 C14 C15 O4 -79.0(3) . .
C13 C14 C15 O3 100.8(3) . .
O5 C16 C17 C21 4.2(4) . .
N2 C16 C17 C21 -177.8(3) . .
O5 C16 C17 C18 -176.4(2) . .
N2 C16 C17 C18 1.7(4) . .
C21 C17 C18 C19 178.3(3) . .
C16 C17 C18 C19 -1.1(4) . .
C21 C17 C18 C24 -2.0(4) . .
C16 C17 C18 C24 178.6(2) . .
C24 C18 C19 C27 -0.4(4) . .
C17 C18 C19 C27 179.4(3) . .
C24 C18 C19 C20 178.8(3) . .
C17 C18 C19 C20 -1.4(4) . .
C27 C19 C20 O6 2.2(4) . .
C18 C19 C20 O6 -177.0(3) . .
C27 C19 C20 N2 -177.4(2) . .
C18 C19 C20 N2 3.3(4) . .
C18 C17 C21 C22 1.2(5) . .
C16 C17 C21 C22 -179.4(3) . .
C17 C21 C22 C23 -0.5(6) . .
C21 C22 C23 C24 0.4(6) . .
C22 C23 C24 C18 -1.1(5) . .
C22 C23 C24 C25 179.6(4) . .
C19 C18 C24 C23 -178.4(3) . .
C17 C18 C24 C23 1.9(4) . .
C19 C18 C24 C25 1.0(4) . .
C17 C18 C24 C25 -178.8(3) . .
C23 C24 C25 C26 178.4(4) . .
C18 C24 C25 C26 -0.8(5) . .
C24 C25 C26 C27 0.1(5) . .
C18 C19 C27 C26 -0.3(5) . .
C20 C19 C27 C26 -179.6(3) . .
C25 C26 C27 C19 0.5(5) . .
N2 C28 C29 C30 56.4(3) . .
C28 C29 C30 O8 -64.1(3) . .
C28 C29 C30 O7 115.7(3) . .
N3 C31 C32 C33 1.5(5) . .
C31 C32 C33 C34 -1.8(5) . .
C32 C33 C34 C35 1.1(5) . .
C33 C34 C35 N3 0.0(5) . .
O1 C1 N1 C5 178.8(2) . .
C2 C1 N1 C5 -1.8(4) . .
O1 C1 N1 C13 -3.7(4) . .
C2 C1 N1 C13 175.7(2) . .
O2 C5 N1 C1 179.2(2) . .
C4 C5 N1 C1 0.4(4) . .
O2 C5 N1 C13 1.7(4) . .
C4 C5 N1 C13 -177.0(2) . .
C14 C13 N1 C1 77.2(3) . .
C14 C13 N1 C5 -105.1(3) . .
O6 C20 N2 C16 177.5(2) . .
C19 C20 N2 C16 -2.9(4) . .
O6 C20 N2 C28 2.6(4) . .
C19 C20 N2 C28 -177.8(2) . .
O5 C16 N2 C20 178.5(2) . .
C17 C16 N2 C20 0.4(4) . .
O5 C16 N2 C28 -6.7(4) . .
C17 C16 N2 C28 175.2(2) . .
C29 C28 N2 C20 72.2(3) . .
C29 C28 N2 C16 -103.0(3) . .
C32 C31 N3 C35 -0.4(4) . .
C32 C31 N3 Rh1 178.0(2) . .
C34 C35 N3 C31 -0.4(4) . .
C34 C35 N3 Rh1 -178.8(2) . .
O7 Rh1 N3 C31 -132.5(2) . .
O3 Rh1 N3 C31 -42.6(2) . .
O4 Rh1 N3 C31 137.8(2) 2_666 .
O8 Rh1 N3 C31 46.8(2) 2_666 .
O7 Rh1 N3 C35 45.8(2) . .
O3 Rh1 N3 C35 135.8(2) . .
O4 Rh1 N3 C35 -43.8(2) 2_666 .
O8 Rh1 N3 C35 -134.9(2) 2_666 .
O4 C15 O3 Rh1 -2.2(3) . .
C14 C15 O3 Rh1 177.99(15) . .
O7 Rh1 O3 C15 -87.66(17) . .
O8 Rh1 O3 C15 88.31(17) 2_666 .
N3 Rh1 O3 C15 -178.26(17) . .
Rh1 Rh1 O3 C15 0.69(16) 2_666 .
O3 C15 O4 Rh1 2.6(3) . 2_666
C14 C15 O4 Rh1 -177.59(15) . 2_666
O8 C30 O7 Rh1 -1.3(3) . .
C29 C30 O7 Rh1 178.93(15) . .
O3 Rh1 O7 C30 89.11(17) . .
O4 Rh1 O7 C30 -86.88(17) 2_666 .
N3 Rh1 O7 C30 -177.51(17) . .
Rh1 Rh1 O7 C30 1.30(16) 2_666 .
O7 C30 O8 Rh1 0.4(3) . 2_666
C29 C30 O8 Rh1 -179.87(15) . 2_666
O9 C36 N4 C37 0.6(7) . .
O9 C36 N4 C38 -178.1(4) . .
